data_4080595
loop_
_publ_author_name
'Madalska, Martyna'
'L\"onnecke, Peter'
'Hey-Hawkins, Evamarie'

_publ_section_title
;
 1,2-Disubstituted Aryl-Based Ferrocenyl Phosphines
;
_journal_issue 6
_journal_name_full Organometallics
_journal_page_first 2019
_journal_paper_doi 10.1021/om400117n
_journal_volume 32
_journal_year 2013
_chemical_formula_sum 'C31 H30 Fe N P'
_chemical_formula_weight 503.38
_chemical_name_systematic
;
 ?
;
_space_group_IT_number 2
_symmetry_cell_setting triclinic
_symmetry_space_group_name_Hall '-P 1'
_symmetry_space_group_name_H-M 'P -1'
_atom_sites_solution_hydrogens geom
_atom_sites_solution_primary direct
_atom_sites_solution_secondary difmap
_audit_conform_dict_location ftp://ftp.iucr.org/pub/cif_core.dic
_audit_conform_dict_name cif_core.dic
_audit_conform_dict_version 2.4
_audit_creation_date 2013-01-21T18:09:58-00:00
_audit_creation_method 'WinGX routine CIF_UPDATE'
_cell_angle_alpha 81.326(7)
_cell_angle_beta 82.564(8)
_cell_angle_gamma 71.866(9)
_cell_formula_units_Z 4
_cell_length_a 9.4842(9)
_cell_length_b 12.8512(12)
_cell_length_c 22.654(2)
_cell_measurement_reflns_used 2623
_cell_measurement_temperature 130(2)
_cell_measurement_theta_max 27.7537
_cell_measurement_theta_min 3.0287
_cell_volume 2584.0(4)
_computing_cell_refinement
;
        CrysAlisPro, Agilent Technologies,
        Version 1.171.35.19 (release 27-10-2011 CrysAlis171 .NET)
        (compiled Oct 27 2011,15:02:11)
;
_computing_data_collection
;
        CrysAlisPro, Agilent Technologies,
        Version 1.171.35.19 (release 27-10-2011 CrysAlis171 .NET)
        (compiled Oct 27 2011,15:02:11)
;
_computing_data_reduction
;
        CrysAlisPro, Agilent Technologies,
        Version 1.171.35.19 (release 27-10-2011 CrysAlis171 .NET)
        (compiled Oct 27 2011,15:02:11)
;
_computing_molecular_graphics
;
 ORTEP3 for Windows
 L. J. Farrugia, J. Appl. Crystallogr. 1997, 30, 565.
;
_computing_publication_material
;
 WINGX
 L.J. Farrugia,
 J. Appl. Cryst., 1999, 32, 837-838.
;
_computing_structure_refinement 'SHELXL-97 (Sheldrick, 2008)'
_computing_structure_solution
;
 SIR92
 A. Altomare, G. Cascarano, C. Giacovazzo and A. Guagliardi,
 J. Appl. Crystallogr. 1993, 26, 343-350.
;
_diffrn_ambient_temperature 130(2)
_diffrn_detector_area_resol_mean 16.356
_diffrn_measured_fraction_theta_full 0.998
_diffrn_measured_fraction_theta_max 0.998
_diffrn_measurement_device_type 'Xcalibur, Sapphire3, Gemini'
_diffrn_measurement_method '\w scans'
_diffrn_orient_matrix_UB_11 -0.0605111
_diffrn_orient_matrix_UB_12 0.0424269
_diffrn_orient_matrix_UB_13 -0.0121388
_diffrn_orient_matrix_UB_21 -0.0002398
_diffrn_orient_matrix_UB_22 0.0325848
_diffrn_orient_matrix_UB_23 0.0226706
_diffrn_orient_matrix_UB_31 0.0507901
_diffrn_orient_matrix_UB_32 0.0236288
_diffrn_orient_matrix_UB_33 -0.0186973
_diffrn_radiation_monochromator graphite
_diffrn_radiation_type MoK\a
_diffrn_radiation_wavelength 0.71073
_diffrn_reflns_av_R_equivalents 0.0629
_diffrn_reflns_av_unetI/netI 0.1256
_diffrn_reflns_limit_h_max 11
_diffrn_reflns_limit_h_min -10
_diffrn_reflns_limit_k_max 14
_diffrn_reflns_limit_k_min -15
_diffrn_reflns_limit_l_max 26
_diffrn_reflns_limit_l_min -26
_diffrn_reflns_number 15288
_diffrn_reflns_theta_full 25.03
_diffrn_reflns_theta_max 25.03
_diffrn_reflns_theta_min 3.03
_exptl_absorpt_coefficient_mu 0.665
_exptl_absorpt_correction_T_max 1
_exptl_absorpt_correction_T_min 0.61419
_exptl_absorpt_correction_type multi-scan
_exptl_absorpt_process_details
;
        CrysAlisPro, Agilent Technologies,
        Version 1.171.35.19 (release 27-10-2011 CrysAlis171 .NET)
        (compiled Oct 27 2011,15:02:11)
        Empirical absorption correction using spherical harmonics,
 implemented in SCALE3 ABSPACK scaling algorithm.
;
_exptl_crystal_colour orange
_exptl_crystal_density_diffrn 1.294
_exptl_crystal_density_method 'not measured'
_exptl_crystal_description prism
_exptl_crystal_F_000 1056
_exptl_crystal_size_max 0.3
_exptl_crystal_size_mid 0.1
_exptl_crystal_size_min 0.05
_refine_diff_density_max 0.635
_refine_diff_density_min -0.407
_refine_diff_density_rms 0.08
_refine_ls_extinction_method none
_refine_ls_goodness_of_fit_ref 0.989
_refine_ls_hydrogen_treatment constr
_refine_ls_matrix_type full
_refine_ls_number_parameters 613
_refine_ls_number_reflns 9116
_refine_ls_number_restraints 37
_refine_ls_restrained_S_all 0.99
_refine_ls_R_factor_all 0.1318
_refine_ls_R_factor_gt 0.0684
_refine_ls_shift/su_max 0.001
_refine_ls_shift/su_mean 0
_refine_ls_structure_factor_coef Fsqd
_refine_ls_weighting_details 'calc w=1/[\s^2^(Fo^2^)+(0.0571P)^2^+0.0000P] where P=(Fo^2^+2Fc^2^)/3'
_refine_ls_weighting_scheme calc
_refine_ls_wR_factor_gt 0.1295
_refine_ls_wR_factor_ref 0.1582
_reflns_number_gt 5280
_reflns_number_total 9116
_reflns_threshold_expression >2\s(I)
_cod_data_source_file om400117n_si_003.cif
_cod_data_source_block x1491fin
_cod_depositor_comments
;
The following automatic conversions were performed:

'_symmetry_cell_setting' value 'Triclinic' changed to 'triclinic'
according to /home/saulius/struct/CIF-dictionaries/cif_core.dic
dictionary named 'cif_core.dic' version 2.4.2 from 2011-04-26.

Automatic conversion script
Id: cif_fix_values 1891 2012-01-12 08:04:46Z andrius 
;
_cod_original_sg_symbol_H-M P-1
_cod_database_code 4080595

loop_
_symmetry_equiv_pos_as_xyz
'x, y, z'
'-x, -y, -z'

loop_
_atom_site_label
_atom_site_type_symbol
_atom_site_fract_x
_atom_site_fract_y
_atom_site_fract_z
_atom_site_U_iso_or_equiv
_atom_site_adp_type
_atom_site_occupancy
_atom_site_symmetry_multiplicity
_atom_site_calc_flag
_atom_site_refinement_flags
_atom_site_disorder_assembly
_atom_site_disorder_group
Fe1 Fe 0.07254(8) 0.85000(6) 0.68722(3) 0.0381(2) Uani 1 1 d . . .
P1 P 0.44180(13) 0.71150(10) 0.37687(6) 0.0315(3) Uani 1 1 d . . .
N1 N -0.2436(4) 0.9030(3) 0.55078(19) 0.0368(11) Uani 1 1 d . A .
C1 C -0.0724(5) 0.8396(4) 0.6317(2) 0.0354(12) Uani 1 1 d . A .
C2 C 0.0708(5) 0.7630(4) 0.6189(2) 0.0353(13) Uani 1 1 d . A .
C3 C 0.1082(6) 0.6906(4) 0.6735(2) 0.0425(14) Uani 1 1 d . A .
H3 H 0.1979 0.6322 0.6786 0.051 Uiso 1 1 calc R . .
C4 C -0.0108(6) 0.7211(4) 0.7181(3) 0.0486(15) Uani 1 1 d . A .
H4 H -0.0159 0.6862 0.758 0.058 Uiso 1 1 calc R . .
C5 C -0.1204(6) 0.8123(4) 0.6927(2) 0.0446(14) Uani 1 1 d . A .
H5 H -0.2119 0.8499 0.7131 0.054 Uiso 1 1 calc R . .
C6 C 0.1313(17) 0.9925(10) 0.6567(5) 0.048(4) Uiso 0.506(13) 1 d PD A 1
H6 H 0.1275 1.0296 0.6171 0.058 Uiso 0.506(13) 1 calc PR A 1
C7 C 0.2556(12) 0.9036(11) 0.6794(7) 0.041(4) Uiso 0.506(13) 1 d PD A 1
H7 H 0.3477 0.8713 0.6577 0.049 Uiso 0.506(13) 1 calc PR A 1
C8 C 0.2118(16) 0.8742(8) 0.7413(6) 0.046(3) Uiso 0.506(13) 1 d PD A 1
H8 H 0.2701 0.8182 0.7682 0.055 Uiso 0.506(13) 1 calc PR A 1
C9 C 0.0664(15) 0.9433(12) 0.7548(5) 0.045(4) Uiso 0.506(13) 1 d PD A 1
H9 H 0.0105 0.942 0.7927 0.054 Uiso 0.506(13) 1 calc PR A 1
C10 C 0.0179(12) 1.0144(9) 0.7032(7) 0.052(4) Uiso 0.506(13) 1 d PD A 1
H10 H -0.0765 1.0684 0.7003 0.062 Uiso 0.506(13) 1 calc PR A 1
C6F C 0.2288(15) 0.9344(11) 0.6623(5) 0.041(4) Uiso 0.494(13) 1 d PD A 2
H6F H 0.2896 0.936 0.6256 0.05 Uiso 0.494(13) 1 calc PR A 2
C7F C 0.2668(14) 0.8592(9) 0.7164(7) 0.055(4) Uiso 0.494(13) 1 d PD A 2
H7F H 0.3581 0.8026 0.7216 0.066 Uiso 0.494(13) 1 calc PR A 2
C8F C 0.143(2) 0.8851(12) 0.7605(5) 0.063(5) Uiso 0.494(13) 1 d PD A 2
H8F H 0.1336 0.8471 0.7995 0.076 Uiso 0.494(13) 1 calc PR A 2
C9F C 0.0366(13) 0.9787(12) 0.7343(8) 0.053(4) Uiso 0.494(13) 1 d PD A 2
H9F H -0.0542 1.0183 0.7544 0.064 Uiso 0.494(13) 1 calc PR A 2
C10F C 0.0852(16) 1.0041(9) 0.6749(7) 0.047(4) Uiso 0.494(13) 1 d PD A 2
H10F H 0.0296 1.06 0.6471 0.056 Uiso 0.494(13) 1 calc PR A 2
C11 C -0.1554(5) 0.9349(4) 0.5904(2) 0.0391(13) Uani 1 1 d . . .
H11A H -0.2232 0.9915 0.6146 0.047 Uiso 1 1 calc R A .
H11B H -0.0834 0.9682 0.5654 0.047 Uiso 1 1 calc R . .
C12 C -0.3689(6) 0.8739(5) 0.5853(3) 0.0579(17) Uani 1 1 d . . .
H12A H -0.4355 0.9383 0.6033 0.087 Uiso 1 1 calc R A .
H12B H -0.3323 0.814 0.617 0.087 Uiso 1 1 calc R . .
H12C H -0.4235 0.8496 0.5589 0.087 Uiso 1 1 calc R . .
C13 C -0.2973(6) 0.9922(4) 0.5051(3) 0.0537(16) Uani 1 1 d . . .
H13A H -0.3496 0.9686 0.4775 0.081 Uiso 1 1 calc R A .
H13B H -0.2131 1.0139 0.4829 0.081 Uiso 1 1 calc R . .
H13C H -0.366 1.0552 0.5237 0.081 Uiso 1 1 calc R . .
C14 C 0.1642(5) 0.7546(4) 0.5617(2) 0.0312(12) Uani 1 1 d . . .
C15 C 0.0993(5) 0.7812(4) 0.5074(2) 0.0355(12) Uani 1 1 d . A .
H15 H -0.006 0.8082 0.5076 0.043 Uiso 1 1 calc R . .
C16 C 0.1853(5) 0.7690(4) 0.4532(2) 0.0321(12) Uani 1 1 d . . .
H16 H 0.1381 0.7905 0.4169 0.039 Uiso 1 1 calc R A .
C17 C 0.3417(5) 0.7253(4) 0.4509(2) 0.0284(11) Uani 1 1 d . A .
C18 C 0.4055(5) 0.6993(4) 0.5048(2) 0.0313(12) Uani 1 1 d . . .
H18 H 0.5107 0.6702 0.5046 0.038 Uiso 1 1 calc R A .
C19 C 0.3204(5) 0.7146(4) 0.5592(2) 0.0319(12) Uani 1 1 d . A .
H19 H 0.3684 0.6977 0.5952 0.038 Uiso 1 1 calc R . .
C20 C 0.6348(5) 0.6674(4) 0.3963(2) 0.0295(11) Uani 1 1 d . . .
C21 C 0.7175(5) 0.5599(4) 0.4115(2) 0.0347(12) Uani 1 1 d . . .
H21 H 0.6758 0.5021 0.4101 0.042 Uiso 1 1 calc R . .
C22 C 0.8610(5) 0.5343(4) 0.4290(2) 0.0416(14) Uani 1 1 d . . .
H22 H 0.9191 0.4596 0.4371 0.05 Uiso 1 1 calc R . .
C23 C 0.9175(6) 0.6186(4) 0.4342(2) 0.0435(14) Uani 1 1 d . . .
H23 H 1.0138 0.6019 0.4476 0.052 Uiso 1 1 calc R . .
C24 C 0.8368(6) 0.7258(5) 0.4203(3) 0.0476(15) Uani 1 1 d . . .
H24 H 0.8768 0.7833 0.4244 0.057 Uiso 1 1 calc R . .
C25 C 0.6964(5) 0.7515(4) 0.4002(2) 0.0382(13) Uani 1 1 d . . .
H25 H 0.6423 0.8262 0.3891 0.046 Uiso 1 1 calc R . .
C26 C 0.4178(5) 0.5832(4) 0.3593(2) 0.0284(11) Uani 1 1 d . . .
C27 C 0.3384(5) 0.5213(4) 0.3967(2) 0.0325(12) Uani 1 1 d . . .
H27 H 0.299 0.5418 0.4354 0.039 Uiso 1 1 calc R . .
C28 C 0.3156(5) 0.4302(4) 0.3785(2) 0.0368(13) Uani 1 1 d . . .
H28 H 0.2592 0.3897 0.4045 0.044 Uiso 1 1 calc R . .
C29 C 0.3735(6) 0.3978(4) 0.3234(2) 0.0432(14) Uani 1 1 d . . .
H29 H 0.3563 0.3358 0.3109 0.052 Uiso 1 1 calc R . .
C30 C 0.4578(6) 0.4563(4) 0.2857(2) 0.0447(14) Uani 1 1 d . . .
H30 H 0.5015 0.4329 0.2479 0.054 Uiso 1 1 calc R . .
C31 C 0.4777(6) 0.5490(4) 0.3036(2) 0.0416(13) Uani 1 1 d . . .
H31 H 0.5331 0.5899 0.2773 0.05 Uiso 1 1 calc R . .
Fe2 Fe 0.45627(8) 0.06362(6) 0.84068(3) 0.0362(2) Uani 1 1 d . . .
P2 P 0.39826(14) 0.66583(10) 0.87140(6) 0.0313(3) Uani 1 1 d . . .
N2 N 0.0324(4) 0.3116(3) 0.78926(19) 0.0374(10) Uani 1 1 d . . .
C32 C 0.2466(5) 0.1728(4) 0.8349(2) 0.0329(12) Uani 1 1 d . . .
C33 C 0.3285(5) 0.2071(4) 0.8735(2) 0.0299(12) Uani 1 1 d . . .
C34 C 0.3713(5) 0.1196(4) 0.9210(2) 0.0356(12) Uani 1 1 d . . .
H34 H 0.4276 0.1195 0.9527 0.043 Uiso 1 1 calc R . .
C35 C 0.3155(5) 0.0331(4) 0.9126(3) 0.0413(14) Uani 1 1 d . . .
H35 H 0.3269 -0.0345 0.938 0.05 Uiso 1 1 calc R . .
C36 C 0.2399(5) 0.0646(4) 0.8599(2) 0.0380(13) Uani 1 1 d . . .
H36 H 0.1925 0.0215 0.8438 0.046 Uiso 1 1 calc R . .
C37 C 0.5468(6) 0.0403(5) 0.7552(3) 0.0531(16) Uani 1 1 d D . .
H37 H 0.4963 0.0673 0.7199 0.064 Uiso 1 1 calc R . .
C38 C 0.6241(6) 0.0950(4) 0.7827(3) 0.0520(16) Uani 1 1 d D . .
H38 H 0.6348 0.166 0.769 0.062 Uiso 1 1 calc R . .
C39 C 0.6823(5) 0.0268(5) 0.8333(3) 0.0507(16) Uani 1 1 d D . .
H39 H 0.7399 0.0434 0.8599 0.061 Uiso 1 1 calc R . .
C40 C 0.6412(6) -0.0707(4) 0.8384(3) 0.0531(17) Uani 1 1 d D . .
H40 H 0.6651 -0.1313 0.8689 0.064 Uiso 1 1 calc R . .
C41 C 0.5586(6) -0.0616(5) 0.7900(3) 0.0556(17) Uani 1 1 d D . .
H41 H 0.517 -0.1158 0.782 0.067 Uiso 1 1 calc R . .
C42 C 0.1828(5) 0.2338(4) 0.7783(2) 0.0353(12) Uani 1 1 d . . .
H42A H 0.2501 0.2751 0.7567 0.042 Uiso 1 1 calc R . .
H42B H 0.1772 0.1801 0.7522 0.042 Uiso 1 1 calc R . .
C43 C -0.0086(6) 0.3882(5) 0.7349(3) 0.0608(18) Uani 1 1 d . . .
H43A H -0.0102 0.3466 0.7023 0.091 Uiso 1 1 calc R . .
H43B H 0.0645 0.4289 0.7235 0.091 Uiso 1 1 calc R . .
H43C H -0.1076 0.4402 0.7427 0.091 Uiso 1 1 calc R . .
C44 C -0.0795(6) 0.2527(4) 0.8072(3) 0.0542(16) Uani 1 1 d . . .
H44A H -0.1771 0.3058 0.8156 0.081 Uiso 1 1 calc R . .
H44B H -0.0517 0.201 0.8432 0.081 Uiso 1 1 calc R . .
H44C H -0.0842 0.2119 0.7746 0.081 Uiso 1 1 calc R . .
C45 C 0.3559(5) 0.3152(4) 0.8689(2) 0.0292(11) Uani 1 1 d . . .
C46 C 0.2463(5) 0.4118(4) 0.8509(2) 0.0358(13) Uani 1 1 d . . .
H46 H 0.1568 0.4076 0.8383 0.043 Uiso 1 1 calc R . .
C47 C 0.2663(5) 0.5137(4) 0.8513(2) 0.0373(13) Uani 1 1 d . . .
H47 H 0.1909 0.5782 0.8378 0.045 Uiso 1 1 calc R . .
C48 C 0.3947(5) 0.5245(4) 0.8709(2) 0.0307(12) Uani 1 1 d . . .
C49 C 0.5058(5) 0.4273(4) 0.8872(2) 0.0321(12) Uani 1 1 d . . .
H49 H 0.5956 0.4314 0.8996 0.039 Uiso 1 1 calc R . .
C50 C 0.4877(5) 0.3255(4) 0.8855(2) 0.0346(12) Uani 1 1 d . . .
H50 H 0.5663 0.2609 0.8959 0.042 Uiso 1 1 calc R . .
C51 C 0.2607(5) 0.7059(4) 0.9352(2) 0.0293(11) Uani 1 1 d . . .
C52 C 0.2471(5) 0.6365(4) 0.9871(2) 0.0365(13) Uani 1 1 d . . .
H52 H 0.3159 0.5648 0.9924 0.044 Uiso 1 1 calc R . .
C53 C 0.1339(6) 0.6710(4) 1.0315(2) 0.0401(13) Uani 1 1 d . . .
H53 H 0.1247 0.6223 1.0668 0.048 Uiso 1 1 calc R . .
C54 C 0.0354(6) 0.7745(5) 1.0250(3) 0.0481(15) Uani 1 1 d . . .
H54 H -0.0407 0.798 1.056 0.058 Uiso 1 1 calc R . .
C55 C 0.0462(6) 0.8440(4) 0.9743(3) 0.0548(16) Uani 1 1 d . . .
H55 H -0.0234 0.9155 0.9696 0.066 Uiso 1 1 calc R . .
C56 C 0.1591(6) 0.8105(4) 0.9291(2) 0.0394(13) Uani 1 1 d . . .
H56 H 0.1667 0.8596 0.8939 0.047 Uiso 1 1 calc R . .
C57 C 0.5795(5) 0.6480(4) 0.8986(2) 0.0294(11) Uani 1 1 d . . .
C58 C 0.7037(5) 0.6106(4) 0.8586(2) 0.0359(12) Uani 1 1 d . . .
H58 H 0.6917 0.5939 0.8204 0.043 Uiso 1 1 calc R . .
C59 C 0.8452(6) 0.5978(4) 0.8746(2) 0.0394(13) Uani 1 1 d . . .
H59 H 0.9299 0.5693 0.8479 0.047 Uiso 1 1 calc R . .
C60 C 0.8641(6) 0.6259(4) 0.9286(2) 0.0400(13) Uani 1 1 d . . .
H60 H 0.9612 0.6183 0.9388 0.048 Uiso 1 1 calc R . .
C61 C 0.7410(6) 0.6653(4) 0.9679(2) 0.0440(14) Uani 1 1 d . . .
H61 H 0.7531 0.6861 1.005 0.053 Uiso 1 1 calc R . .
C62 C 0.5984(5) 0.6747(4) 0.9530(2) 0.0339(12) Uani 1 1 d . . .
H62 H 0.5143 0.6995 0.9806 0.041 Uiso 1 1 calc R . .

loop_
_atom_site_aniso_label
_atom_site_aniso_U_11
_atom_site_aniso_U_22
_atom_site_aniso_U_33
_atom_site_aniso_U_23
_atom_site_aniso_U_13
_atom_site_aniso_U_12
Fe1 0.0338(5) 0.0456(5) 0.0339(5) -0.0072(4) 0.0009(3) -0.0106(3)
P1 0.0218(7) 0.0396(8) 0.0347(8) -0.0038(6) -0.0034(6) -0.0115(6)
N1 0.020(2) 0.039(3) 0.055(3) -0.009(2) -0.006(2) -0.0106(18)
C1 0.029(3) 0.032(3) 0.043(3) -0.006(3) 0.004(2) -0.008(2)
C2 0.030(3) 0.036(3) 0.041(3) 0.000(3) -0.002(2) -0.012(2)
C3 0.041(3) 0.037(3) 0.044(3) -0.003(3) 0.007(3) -0.008(2)
C4 0.051(4) 0.049(4) 0.042(3) 0.007(3) 0.001(3) -0.018(3)
C5 0.035(3) 0.054(4) 0.045(3) -0.011(3) 0.017(3) -0.019(3)
C11 0.031(3) 0.040(3) 0.047(3) -0.011(3) 0.004(3) -0.013(2)
C12 0.037(3) 0.056(4) 0.083(5) 0.003(3) -0.010(3) -0.022(3)
C13 0.039(3) 0.061(4) 0.067(4) 0.000(3) -0.013(3) -0.024(3)
C14 0.030(3) 0.027(3) 0.038(3) -0.005(2) -0.001(2) -0.010(2)
C15 0.015(3) 0.041(3) 0.050(3) -0.010(3) -0.003(2) -0.007(2)
C16 0.022(3) 0.038(3) 0.038(3) -0.004(2) -0.007(2) -0.010(2)
C17 0.019(3) 0.035(3) 0.033(3) -0.003(2) -0.004(2) -0.011(2)
C18 0.018(3) 0.035(3) 0.042(3) -0.005(2) -0.001(2) -0.009(2)
C19 0.020(3) 0.040(3) 0.035(3) -0.006(2) -0.005(2) -0.007(2)
C20 0.020(3) 0.041(3) 0.029(3) -0.004(2) 0.002(2) -0.012(2)
C21 0.027(3) 0.037(3) 0.044(3) -0.003(3) -0.005(2) -0.016(2)
C22 0.029(3) 0.043(3) 0.050(4) -0.003(3) -0.007(3) -0.005(2)
C23 0.024(3) 0.049(4) 0.060(4) -0.001(3) -0.011(3) -0.014(3)
C24 0.034(3) 0.059(4) 0.061(4) -0.013(3) -0.007(3) -0.025(3)
C25 0.031(3) 0.038(3) 0.048(3) -0.006(3) -0.002(2) -0.013(2)
C26 0.016(2) 0.040(3) 0.031(3) -0.004(2) -0.006(2) -0.009(2)
C27 0.024(3) 0.036(3) 0.036(3) -0.009(2) 0.001(2) -0.007(2)
C28 0.028(3) 0.039(3) 0.044(3) -0.002(3) -0.003(2) -0.013(2)
C29 0.043(3) 0.044(3) 0.051(4) -0.012(3) -0.017(3) -0.016(3)
C30 0.051(4) 0.060(4) 0.030(3) -0.017(3) 0.004(3) -0.024(3)
C31 0.039(3) 0.056(4) 0.036(3) -0.007(3) -0.001(3) -0.023(3)
Fe2 0.0270(4) 0.0347(4) 0.0452(5) -0.0060(4) 0.0061(3) -0.0098(3)
P2 0.0268(7) 0.0391(8) 0.0326(8) -0.0037(6) -0.0020(6) -0.0170(6)
N2 0.027(2) 0.041(3) 0.046(3) -0.007(2) -0.005(2) -0.0109(19)
C32 0.024(3) 0.036(3) 0.039(3) -0.009(2) 0.007(2) -0.013(2)
C33 0.022(3) 0.034(3) 0.036(3) -0.005(2) 0.003(2) -0.013(2)
C34 0.025(3) 0.042(3) 0.039(3) -0.005(3) 0.000(2) -0.011(2)
C35 0.035(3) 0.035(3) 0.051(4) -0.004(3) 0.010(3) -0.011(2)
C36 0.027(3) 0.043(3) 0.046(3) -0.008(3) 0.005(2) -0.017(2)
C37 0.036(4) 0.068(4) 0.043(4) -0.011(3) 0.007(3) 0.000(3)
C38 0.039(4) 0.040(4) 0.063(4) 0.000(3) 0.018(3) -0.004(3)
C39 0.022(3) 0.058(4) 0.068(4) -0.012(3) 0.004(3) -0.008(3)
C40 0.048(4) 0.038(4) 0.058(4) 0.008(3) 0.007(3) -0.001(3)
C41 0.043(4) 0.050(4) 0.072(5) -0.019(3) 0.018(3) -0.015(3)
C42 0.027(3) 0.040(3) 0.043(3) -0.012(3) -0.002(2) -0.013(2)
C43 0.040(4) 0.064(4) 0.072(5) -0.005(4) -0.012(3) -0.005(3)
C44 0.027(3) 0.064(4) 0.075(4) -0.022(3) 0.004(3) -0.016(3)
C45 0.029(3) 0.035(3) 0.027(3) -0.009(2) 0.007(2) -0.016(2)
C46 0.019(3) 0.039(3) 0.053(3) -0.012(3) -0.007(2) -0.010(2)
C47 0.027(3) 0.036(3) 0.050(3) -0.007(3) -0.006(2) -0.009(2)
C48 0.031(3) 0.037(3) 0.029(3) -0.003(2) -0.001(2) -0.019(2)
C49 0.020(3) 0.046(3) 0.034(3) -0.004(2) -0.004(2) -0.015(2)
C50 0.026(3) 0.040(3) 0.040(3) -0.004(3) -0.004(2) -0.013(2)
C51 0.023(3) 0.032(3) 0.038(3) -0.001(2) -0.004(2) -0.016(2)
C52 0.026(3) 0.033(3) 0.046(3) -0.002(3) -0.001(2) -0.006(2)
C53 0.033(3) 0.052(4) 0.040(3) -0.002(3) 0.002(3) -0.023(3)
C54 0.035(3) 0.064(4) 0.051(4) -0.016(3) 0.004(3) -0.022(3)
C55 0.042(4) 0.038(3) 0.075(5) -0.020(3) -0.002(3) 0.006(3)
C56 0.040(3) 0.032(3) 0.047(3) 0.001(3) -0.007(3) -0.013(2)
C57 0.031(3) 0.036(3) 0.024(3) 0.001(2) -0.003(2) -0.017(2)
C58 0.031(3) 0.049(3) 0.033(3) -0.009(3) -0.001(2) -0.019(2)
C59 0.030(3) 0.050(3) 0.040(3) -0.002(3) 0.003(2) -0.019(2)
C60 0.027(3) 0.052(3) 0.045(3) -0.004(3) -0.004(3) -0.019(3)
C61 0.039(3) 0.060(4) 0.043(3) -0.006(3) -0.008(3) -0.027(3)
C62 0.027(3) 0.047(3) 0.032(3) -0.007(2) 0.002(2) -0.018(2)

loop_
_atom_type_symbol
_atom_type_description
_atom_type_scat_dispersion_real
_atom_type_scat_dispersion_imag
_atom_type_scat_source
Fe Fe 0.3463 0.8444 'International Tables Vol C Tables 4.2.6.8 and 6.1.1.4'
P P 0.1023 0.0942 'International Tables Vol C Tables 4.2.6.8 and 6.1.1.4'
N N 0.0061 0.0033 'International Tables Vol C Tables 4.2.6.8 and 6.1.1.4'
C C 0.0033 0.0016 'International Tables Vol C Tables 4.2.6.8 and 6.1.1.4'
H H 0 0 'International Tables Vol C Tables 4.2.6.8 and 6.1.1.4'

loop_
_geom_angle_atom_site_label_1
_geom_angle_atom_site_label_2
_geom_angle_atom_site_label_3
_geom_angle
C10F Fe1 C5 123.7(4)
C10F Fe1 C9F 40.5(4)
C5 Fe1 C9F 107.7(4)
C10F Fe1 C8F 69.5(4)
C5 Fe1 C8F 120.6(5)
C9F Fe1 C8F 40.9(4)
C10F Fe1 C1 108.3(4)
C5 Fe1 C1 41.28(19)
C9F Fe1 C1 123.5(5)
C8F Fe1 C1 158.2(5)
C10F Fe1 C8 67.1(4)
C5 Fe1 C8 140.0(5)
C9F Fe1 C8 52.4(5)
C8F Fe1 C8 20.6(4)
C1 Fe1 C8 175.3(3)
C10F Fe1 C3 160.1(5)
C5 Fe1 C3 68.4(2)
C9F Fe1 C3 157.3(6)
C8F Fe1 C3 120.3(4)
C1 Fe1 C3 69.3(2)
C8 Fe1 C3 115.4(3)
C10F Fe1 C7 50.8(5)
C5 Fe1 C7 174.4(4)
C9F Fe1 C7 68.7(5)
C8F Fe1 C7 59.7(5)
C1 Fe1 C7 136.7(5)
C8 Fe1 C7 41.4(4)
C3 Fe1 C7 116.7(4)
C10F Fe1 C4 158.6(5)
C5 Fe1 C4 40.50(19)
C9F Fe1 C4 122.0(5)
C8F Fe1 C4 104.6(4)
C1 Fe1 C4 69.1(2)
C8 Fe1 C4 114.7(4)
C3 Fe1 C4 40.5(2)
C7 Fe1 C4 145.0(5)
C10F Fe1 C2 123.8(5)
C5 Fe1 C2 69.0(2)
C9F Fe1 C2 160.1(6)
C8F Fe1 C2 157.9(5)
C1 Fe1 C2 41.17(18)
C8 Fe1 C2 141.9(5)
C3 Fe1 C2 41.41(18)
C7 Fe1 C2 112.8(4)
C4 Fe1 C2 69.1(2)
C10F Fe1 C9 54.8(5)
C5 Fe1 C9 109.8(3)
C9F Fe1 C9 17.6(4)
C8F Fe1 C9 24.6(4)
C1 Fe1 C9 136.5(4)
C8 Fe1 C9 40.3(4)
C3 Fe1 C9 140.6(5)
C7 Fe1 C9 68.2(4)
C4 Fe1 C9 111.6(4)
C2 Fe1 C9 177.5(5)
C10F Fe1 C6F 40.2(4)
C5 Fe1 C6F 160.1(5)
C9F Fe1 C6F 67.5(4)
C8F Fe1 C6F 69.4(5)
C1 Fe1 C6F 123.8(4)
C8 Fe1 C6F 53.5(5)
C3 Fe1 C6F 123.7(4)
C7 Fe1 C6F 15.0(4)
C4 Fe1 C6F 158.7(5)
C2 Fe1 C6F 108.4(3)
C9 Fe1 C6F 71.9(4)
C17 P1 C20 100.7(2)
C17 P1 C26 102.0(2)
C20 P1 C26 102.7(2)
C13 N1 C12 109.5(4)
C13 N1 C11 110.1(4)
C12 N1 C11 110.4(4)
C5 C1 C2 107.4(4)
C5 C1 C11 125.3(4)
C2 C1 C11 127.2(4)
C5 C1 Fe1 69.0(3)
C2 C1 Fe1 70.2(3)
C11 C1 Fe1 123.7(3)
C1 C2 C3 106.9(4)
C1 C2 C14 128.3(4)
C3 C2 C14 124.9(4)
C1 C2 Fe1 68.7(3)
C3 C2 Fe1 68.9(3)
C14 C2 Fe1 128.5(3)
C4 C3 C2 108.6(5)
C4 C3 Fe1 70.1(3)
C2 C3 Fe1 69.7(3)
C5 C4 C3 107.7(5)
C5 C4 Fe1 68.7(3)
C3 C4 Fe1 69.4(3)
C4 C5 C1 109.3(5)
C4 C5 Fe1 70.8(3)
C1 C5 Fe1 69.7(3)
C10 C6 C7 108.2(9)
C10 C6 Fe1 71.0(6)
C7 C6 Fe1 68.0(6)
C8 C7 C6 106.4(9)
C8 C7 Fe1 69.1(6)
C6 C7 Fe1 70.7(6)
C9 C8 C7 107.7(10)
C9 C8 Fe1 71.2(6)
C7 C8 Fe1 69.5(6)
C10 C9 C8 109.0(9)
C10 C9 Fe1 71.1(6)
C8 C9 Fe1 68.5(6)
C6 C10 C9 108.8(9)
C6 C10 Fe1 69.8(6)
C9 C10 Fe1 69.4(6)
C10F C6F C7F 106.5(10)
C10F C6F Fe1 67.0(6)
C7F C6F Fe1 69.8(6)
C8F C7F C6F 108.1(9)
C8F C7F Fe1 67.6(7)
C6F C7F Fe1 69.3(6)
C9F C8F C7F 106.1(10)
C9F C8F Fe1 69.4(7)
C7F C8F Fe1 71.6(7)
C10F C9F C8F 109.7(10)
C10F C9F Fe1 68.9(7)
C8F C9F Fe1 69.7(7)
C9F C10F C6F 109.2(10)
C9F C10F Fe1 70.6(7)
C6F C10F Fe1 72.8(7)
N1 C11 C1 112.9(4)
C15 C14 C19 117.2(4)
C15 C14 C2 120.6(4)
C19 C14 C2 122.1(4)
C16 C15 C14 121.4(4)
C15 C16 C17 121.1(4)
C18 C17 C16 117.2(4)
C18 C17 P1 125.9(3)
C16 C17 P1 116.8(4)
C17 C18 C19 121.9(4)
C18 C19 C14 121.0(4)
C21 C20 C25 118.6(4)
C21 C20 P1 125.1(3)
C25 C20 P1 116.1(4)
C20 C21 C22 121.2(4)
C23 C22 C21 119.1(5)
C24 C23 C22 120.6(5)
C23 C24 C25 120.4(5)
C24 C25 C20 119.9(5)
C27 C26 C31 118.0(5)
C27 C26 P1 124.4(4)
C31 C26 P1 117.6(3)
C28 C27 C26 121.1(5)
C29 C28 C27 120.5(5)
C28 C29 C30 119.6(5)
C31 C30 C29 119.6(5)
C30 C31 C26 121.2(5)
C38 Fe2 C34 129.9(2)
C38 Fe2 C41 67.6(2)
C34 Fe2 C41 151.2(2)
C38 Fe2 C39 40.2(2)
C34 Fe2 C39 109.8(2)
C41 Fe2 C39 67.3(2)
C38 Fe2 C36 151.1(2)
C34 Fe2 C36 68.5(2)
C41 Fe2 C36 107.2(2)
C39 Fe2 C36 166.3(2)
C38 Fe2 C37 40.6(2)
C34 Fe2 C37 167.7(2)
C41 Fe2 C37 40.3(2)
C39 Fe2 C37 67.8(2)
C36 Fe2 C37 116.8(2)
C38 Fe2 C35 167.8(3)
C34 Fe2 C35 40.74(19)
C41 Fe2 C35 117.3(2)
C39 Fe2 C35 129.5(2)
C36 Fe2 C35 40.51(19)
C37 Fe2 C35 150.1(2)
C38 Fe2 C40 67.9(2)
C34 Fe2 C40 118.6(2)
C41 Fe2 C40 40.1(2)
C39 Fe2 C40 40.4(2)
C36 Fe2 C40 127.5(2)
C37 Fe2 C40 68.0(2)
C35 Fe2 C40 108.0(2)
C38 Fe2 C33 109.1(2)
C34 Fe2 C33 41.05(18)
C41 Fe2 C33 166.3(2)
C39 Fe2 C33 119.4(2)
C36 Fe2 C33 68.85(19)
C37 Fe2 C33 128.6(2)
C35 Fe2 C33 68.83(19)
C40 Fe2 C33 152.5(2)
C38 Fe2 C32 118.0(2)
C34 Fe2 C32 69.1(2)
C41 Fe2 C32 127.5(2)
C39 Fe2 C32 152.1(2)
C36 Fe2 C32 41.14(17)
C37 Fe2 C32 107.1(2)
C35 Fe2 C32 68.93(19)
C40 Fe2 C32 165.4(2)
C33 Fe2 C32 41.03(18)
C48 P2 C57 103.6(2)
C48 P2 C51 99.9(2)
C57 P2 C51 105.3(2)
C43 N2 C44 109.4(4)
C43 N2 C42 109.9(4)
C44 N2 C42 111.2(4)
C36 C32 C33 107.0(4)
C36 C32 C42 125.0(5)
C33 C32 C42 127.9(4)
C36 C32 Fe2 68.9(3)
C33 C32 Fe2 69.4(3)
C42 C32 Fe2 125.4(3)
C34 C33 C32 107.6(4)
C34 C33 C45 124.9(4)
C32 C33 C45 127.4(4)
C34 C33 Fe2 68.7(3)
C32 C33 Fe2 69.5(3)
C45 C33 Fe2 130.4(3)
C35 C34 C33 108.5(5)
C35 C34 Fe2 69.9(3)
C33 C34 Fe2 70.2(3)
C36 C35 C34 108.2(5)
C36 C35 Fe2 69.7(3)
C34 C35 Fe2 69.3(3)
C35 C36 C32 108.7(4)
C35 C36 Fe2 69.8(3)
C32 C36 Fe2 70.0(3)
C41 C37 C38 107.0(5)
C41 C37 Fe2 69.8(3)
C38 C37 Fe2 69.4(3)
C39 C38 C37 108.2(5)
C39 C38 Fe2 70.2(3)
C37 C38 Fe2 70.1(3)
C38 C39 C40 108.5(5)
C38 C39 Fe2 69.7(3)
C40 C39 Fe2 70.1(3)
C41 C40 C39 107.0(5)
C41 C40 Fe2 69.6(3)
C39 C40 Fe2 69.5(3)
C40 C41 C37 109.2(5)
C40 C41 Fe2 70.3(3)
C37 C41 Fe2 70.0(3)
N2 C42 C32 112.5(4)
C46 C45 C50 117.5(4)
C46 C45 C33 120.5(4)
C50 C45 C33 121.9(4)
C47 C46 C45 120.8(4)
C46 C47 C48 121.8(4)
C49 C48 C47 117.0(4)
C49 C48 P2 127.3(4)
C47 C48 P2 115.7(3)
C50 C49 C48 121.3(4)
C49 C50 C45 121.5(4)
C52 C51 C56 118.3(5)
C52 C51 P2 124.1(4)
C56 C51 P2 117.5(4)
C51 C52 C53 120.4(5)
C54 C53 C52 120.5(5)
C55 C54 C53 120.1(5)
C54 C55 C56 120.1(5)
C51 C56 C55 120.6(5)
C62 C57 C58 119.4(4)
C62 C57 P2 124.7(4)
C58 C57 P2 115.8(4)
C59 C58 C57 119.9(5)
C60 C59 C58 120.8(5)
C59 C60 C61 119.6(5)
C60 C61 C62 119.9(5)
C57 C62 C61 120.4(5)

loop_
_geom_bond_atom_site_label_1
_geom_bond_atom_site_label_2
_geom_bond_distance
Fe1 C10F 1.997(11)
Fe1 C5 2.018(5)
Fe1 C9F 2.020(12)
Fe1 C8F 2.025(12)
Fe1 C1 2.026(5)
Fe1 C8 2.032(10)
Fe1 C3 2.035(5)
Fe1 C7 2.037(11)
Fe1 C4 2.045(5)
Fe1 C2 2.046(5)
Fe1 C9 2.067(11)
Fe1 C6F 2.072(11)
P1 C17 1.822(5)
P1 C20 1.832(5)
P1 C26 1.839(5)
N1 C13 1.436(6)
N1 C12 1.454(6)
N1 C11 1.481(6)
C1 C5 1.426(7)
C1 C2 1.432(6)
C1 C11 1.496(6)
C2 C3 1.443(6)
C2 C14 1.469(7)
C3 C4 1.413(7)
C4 C5 1.406(7)
C6 C10 1.397(14)
C6 C7 1.449(13)
C7 C8 1.437(13)
C8 C9 1.412(13)
C9 C10 1.402(13)
C6F C10F 1.399(14)
C6F C7F 1.450(13)
C7F C8F 1.430(14)
C8F C9F 1.413(13)
C9F C10F 1.391(14)
C14 C15 1.397(6)
C14 C19 1.406(6)
C15 C16 1.384(7)
C16 C17 1.410(6)
C17 C18 1.383(6)
C18 C19 1.387(6)
C20 C21 1.376(6)
C20 C25 1.397(6)
C21 C22 1.393(6)
C22 C23 1.375(7)
C23 C24 1.363(7)
C24 C25 1.387(7)
C26 C27 1.386(6)
C26 C31 1.391(7)
C27 C28 1.384(6)
C28 C29 1.367(7)
C29 C30 1.392(7)
C30 C31 1.387(7)
Fe2 C38 2.031(5)
Fe2 C34 2.032(5)
Fe2 C41 2.036(6)
Fe2 C39 2.037(5)
Fe2 C36 2.038(5)
Fe2 C37 2.039(6)
Fe2 C35 2.040(5)
Fe2 C40 2.044(5)
Fe2 C33 2.052(5)
Fe2 C32 2.053(5)
P2 C48 1.829(5)
P2 C57 1.836(5)
P2 C51 1.837(5)
N2 C43 1.469(6)
N2 C44 1.470(6)
N2 C42 1.481(6)
C32 C36 1.438(6)
C32 C33 1.438(6)
C32 C42 1.492(6)
C33 C34 1.432(6)
C33 C45 1.477(6)
C34 C35 1.417(7)
C35 C36 1.412(7)
C37 C41 1.403(7)
C37 C38 1.411(7)
C38 C39 1.396(7)
C39 C40 1.409(7)
C40 C41 1.399(7)
C45 C46 1.393(6)
C45 C50 1.401(6)
C46 C47 1.381(6)
C47 C48 1.402(6)
C48 C49 1.395(6)
C49 C50 1.378(6)
C51 C52 1.383(6)
C51 C56 1.387(6)
C52 C53 1.386(7)
C53 C54 1.366(7)
C54 C55 1.359(7)
C55 C56 1.394(7)
C57 C62 1.375(6)
C57 C58 1.394(6)
C58 C59 1.389(6)
C59 C60 1.374(7)
C60 C61 1.384(7)
C61 C62 1.401(6)
